data_7720280
loop_
_publ_author_name
'Abate, Pedro O.'
'Rizo, Jos&#xe9; Francisco'
'Fern&#xe1;ndez-de-C&#xf3;rdova, Francisco Jos&#xe9;'
'Ros, Abel'
'Rivada-Wheelaghan, Orestes'

_publ_section_title
;
 Acid-responsive rhenium(I) NHC complexes: pyrazine <i>vs.</i> pyridine.
;
_journal_issue 11
_journal_name_full 'Dalton transactions (Cambridge, England : 2003)'
_journal_page_first 4677
_journal_page_last 4686
_journal_paper_doi 10.1039/d6dt00158k
_journal_volume 55
_journal_year 2026
_chemical_formula_moiety 'C23 H22 N4 O3 Re, F6 P, 2(C7 H8)'
_chemical_formula_sum 'C37 H38 F6 N4 O3 P Re'
_chemical_formula_weight 917.88
_space_group_crystal_system triclinic
_space_group_IT_number 2
_space_group_name_Hall '-P 1'
_space_group_name_H-M_alt 'P -1'
_atom_sites_solution_hydrogens geom
_atom_sites_solution_primary dual
_audit_creation_date 2025-04-25
_audit_creation_method
;
Olex2 1.5
(compiled 2025.04.05 svn.rf049d14d for OlexSys, GUI svn.r7224)
;
_audit_update_record
;
2025-12-16 deposited with the CCDC.	2026-02-20 downloaded from the CCDC.
;
_cell_angle_alpha 72.895(2)
_cell_angle_beta 87.830(2)
_cell_angle_gamma 84.825(2)
_cell_formula_units_Z 4
_cell_length_a 11.1996(6)
_cell_length_b 15.6853(8)
_cell_length_c 22.5574(11)
_cell_measurement_reflns_used 9945
_cell_measurement_temperature 193.00
_cell_measurement_theta_max 28.025
_cell_measurement_theta_min 2.368
_cell_volume 3771.7(3)
_computing_cell_refinement 'SAINT V8.41 (Bruker AXS LLC)'
_computing_data_reduction 'SAINT V8.41 (Bruker AXS LLC)'
_computing_molecular_graphics 'Olex2 1.5 (Dolomanov et al., 2009)'
_computing_publication_material 'Olex2 1.5 (Dolomanov et al., 2009)'
_computing_structure_refinement 'XL  (Sheldrick, 2008)'
_computing_structure_solution 'SHELXT 2018/2 (Sheldrick, 2018)'
_diffrn_ambient_temperature 193.00
_diffrn_detector 'Bruker Photon II area detector'
_diffrn_detector_area_resol_mean 7.9
_diffrn_detector_type 'CCD area detector'
_diffrn_measured_fraction_theta_full 1.000
_diffrn_measured_fraction_theta_max 1.000
_diffrn_measurement_device 'four-circle diffractometer'
_diffrn_measurement_device_type 'Bruker D8 Quest CCD area detector'
_diffrn_measurement_method '\w and \f scans'
_diffrn_radiation_monochromator 'mirror optics'
_diffrn_radiation_probe x-ray
_diffrn_radiation_type MoK\a
_diffrn_radiation_wavelength 0.71073
_diffrn_reflns_av_R_equivalents 0.1283
_diffrn_reflns_av_unetI/netI 0.0651
_diffrn_reflns_Laue_measured_fraction_full 1.000
_diffrn_reflns_Laue_measured_fraction_max 1.000
_diffrn_reflns_limit_h_max 13
_diffrn_reflns_limit_h_min -13
_diffrn_reflns_limit_k_max 19
_diffrn_reflns_limit_k_min -19
_diffrn_reflns_limit_l_max 27
_diffrn_reflns_limit_l_min -27
_diffrn_reflns_number 108223
_diffrn_reflns_point_group_measured_fraction_full 1.000
_diffrn_reflns_point_group_measured_fraction_max 1.000
_diffrn_reflns_theta_full 25.242
_diffrn_reflns_theta_max 25.682
_diffrn_reflns_theta_min 1.826
_diffrn_source 'microfocus sealed X-ray tube'
_diffrn_source_type 'Incoatec I\ms'
_exptl_absorpt_coefficient_mu 3.335
_exptl_absorpt_correction_T_max 0.7457
_exptl_absorpt_correction_T_min 0.6412
_exptl_absorpt_correction_type multi-scan
_exptl_absorpt_process_details
;
SADABS-2016/2 (Bruker,2016/2) was used for absorption correction.
wR2(int) was 0.0923 before and 0.0762 after correction.
The Ratio of minimum to maximum transmission is 0.8599.
The \l/2 correction factor is Not present.
;
_exptl_crystal_colour colourless
_exptl_crystal_colour_primary colourless
_exptl_crystal_density_diffrn 1.616
_exptl_crystal_description plate
_exptl_crystal_F_000 1824
_exptl_crystal_recrystallization_method 'Re-crystallisation from solvent: Toluene - CH3CN'
_exptl_crystal_size_max 0.1
_exptl_crystal_size_mid 0.07
_exptl_crystal_size_min 0.01
_refine_diff_density_max 2.096
_refine_diff_density_min -2.171
_refine_diff_density_rms 0.149
_refine_ls_extinction_method none
_refine_ls_goodness_of_fit_ref 1.152
_refine_ls_hydrogen_treatment constr
_refine_ls_matrix_type full
_refine_ls_number_parameters 949
_refine_ls_number_reflns 14335
_refine_ls_number_restraints 136
_refine_ls_restrained_S_all 1.150
_refine_ls_R_factor_all 0.0768
_refine_ls_R_factor_gt 0.0535
_refine_ls_shift/su_max 0.002
_refine_ls_shift/su_mean 0.000
_refine_ls_structure_factor_coef Fsqd
_refine_ls_weighting_details 'w=1/[\s^2^(Fo^2^)+(0.0211P)^2^+26.8380P] where P=(Fo^2^+2Fc^2^)/3'
_refine_ls_weighting_scheme calc
_refine_ls_wR_factor_gt 0.1089
_refine_ls_wR_factor_ref 0.1157
_reflns_Friedel_coverage 0.000
_reflns_number_gt 11026
_reflns_number_total 14335
_reflns_threshold_expression 'I > 2\s(I)'
_cod_data_source_file d6dt00158k3.cif
_cod_data_source_block orw0925a
_cod_depositor_comments 'Adding full bibliography for 7720278--7720280.cif.'
_cod_database_code 7720280
_shelx_shelxl_version_number 2019/3
_shelx_space_group_comment
;
The symmetry employed for this shelxl refinement is uniquely defined
by the following loop, which should always be used as a source of
symmetry information in preference to the above space-group names.
They are only intended as comments.
;
_shelx_estimated_absorpt_t_max 0.967
_shelx_estimated_absorpt_t_min 0.732
_olex2_refinement_description
;
1. Fixed Uiso
 At 1.2 times of:
  All C(H) groups, All C(H,H) groups
 At 1.5 times of:
  All C(H,H,H) groups
2. Restrained distances
 C30C-C24C
 1.51 with sigma of 0.02
 C24C-C25C = C24C-C29C = C26C-C27C
 1.39 with sigma of 0.02
 C25C-C26C = C27C-C28C = C28C-C29C
 1.38 with sigma of 0.02
 C30C-C25C = C30C-C29C
 2.52 with sigma of 0.04
 C24C-C26C
 2.42 with sigma of 0.04
 C24C-C28C
 2.41 with sigma of 0.04
 C25C-C27C
 2.39 with sigma of 0.04
 C26C-C28C = C27C-C29C
 2.4 with sigma of 0.04
 C24C-C25C \\sim C25C-C26C \\sim C26C-C27C \\sim C27C-C28C \\sim C28C-C29C
\\sim C29C-C24C
 with sigma of 0.02
 C24C-C28C \\sim C24C-C26C \\sim C29C-C27C \\sim C25C-C29C \\sim C26C-C28C
\\sim C25C-C27C
 with sigma of 0.04
 C30C-C29C \\sim C30C-C25C
 with sigma of 0.04
3. Restrained planarity
 C24C, C25C, C26C, C27C, C28C, C29C, C30C
 with sigma of 0.1
4. Uiso/Uaniso restraints and constraints
C24C \\sim C25C \\sim C26C \\sim C27C \\sim C28C \\sim C29C \\sim C30C: within
2A with sigma of 0.04 and sigma for terminal atoms of 0.08 within 2A
5. Rigid body (RIGU) restrains
 C24C, C25C, C26C, C27C, C28C, C29C, C30C
 with sigma for 1-2 distances of 0.004 and sigma for 1-3 distances of 0.004
6.a Secondary CH2 refined with riding coordinates:
 C6(H6A,H6B), C6A(H6AA,H6AB)
6.b Aromatic/amide H refined with riding coordinates:
 C1(H1), C2(H2), C3(H3), C4(H4), C8(H8), C9(H9), C12(H12), C14(H14), C1A(H1A),
 C2A(H2A), C3A(H3A), C4A(H4A), C8A(H8A), C9A(H9A), C12A(H12A), C14A(H14A),
 C25(H25), C26(H26), C27(H27), C28(H28), C29(H29), C25B(H25B), C26B(H26B),
 C27B(H27B), C28B(H28B), C29B(H29B), C25A(H25A), C26A(H26A), C27A(H27A),
 C28A(H28A), C29A(H29A), C25C(H25C), C26C(H26C), C27C(H27C), C28C(H28C),
 C29C(H29C)
6.c Idealised Me refined as rotating group:
 C16(H16A,H16B,H16C), C17(H17A,H17B,H17C), C18(H18A,H18B,H18C), C23(H23A,H23B,
 H23C), C16A(H16D,H16E,H16F), C17A(H17D,H17E,H17F), C18A(H18D,H18E,H18F),
 C23A(H23D,H23E,H23F), C30(H30A,H30B,H30C), C30B(H30D,H30E,H30F), C30A(H30G,
 H30H,H30I), C30C(H30J,H30K,H30L)
;
_olex2_submission_special_instructions 'No special instructions were received'

loop_
_space_group_symop_operation_xyz
'x, y, z'
'-x, -y, -z'

loop_
_atom_site_label
_atom_site_type_symbol
_atom_site_fract_x
_atom_site_fract_y
_atom_site_fract_z
_atom_site_U_iso_or_equiv
_atom_site_adp_type
_atom_site_occupancy
_atom_site_site_symmetry_order
_atom_site_calc_flag
_atom_site_refinement_flags_posn
_atom_site_refinement_flags_adp
_atom_site_refinement_flags_occupancy
_atom_site_disorder_assembly
_atom_site_disorder_group
Re1 Re 0.67290(3) 1.53811(2) 0.26326(2) 0.02378(9) Uani 1 1 d . . . . .
O1 O 0.8452(7) 1.6844(5) 0.2425(3) 0.059(2) Uani 1 1 d . . . . .
O2 O 0.6275(6) 1.5701(4) 0.3903(3) 0.0436(16) Uani 1 1 d . . . . .
O3 O 0.4828(6) 1.6944(4) 0.2052(3) 0.0528(18) Uani 1 1 d . . . . .
N1 N 0.7065(6) 1.5094(4) 0.1724(3) 0.0270(15) Uani 1 1 d . . . . .
N2 N 0.9094(6) 1.4246(4) 0.2538(3) 0.0266(15) Uani 1 1 d . . . . .
N3 N 0.8339(6) 1.3580(4) 0.3419(3) 0.0279(15) Uani 1 1 d . . . . .
N4 N 0.5379(6) 1.4442(5) 0.2799(3) 0.0288(15) Uani 1 1 d . . . . .
C1 C 0.6119(8) 1.5120(5) 0.1359(4) 0.0317(19) Uani 1 1 d . . . . .
H1 H 0.533359 1.524235 0.150488 0.038 Uiso 1 1 calc R U . . .
C2 C 0.6252(9) 1.4976(6) 0.0786(4) 0.039(2) Uani 1 1 d . . . . .
H2 H 0.557183 1.499500 0.054170 0.047 Uiso 1 1 calc R U . . .
C3 C 0.7374(10) 1.4808(7) 0.0576(4) 0.048(3) Uani 1 1 d . . . . .
H3 H 0.748793 1.471648 0.017850 0.058 Uiso 1 1 calc R U . . .
C4 C 0.8357(9) 1.4770(6) 0.0944(4) 0.038(2) Uani 1 1 d . . . . .
H4 H 0.914642 1.464544 0.080453 0.045 Uiso 1 1 calc R U . . .
C5 C 0.8169(7) 1.4914(5) 0.1514(4) 0.0280(18) Uani 1 1 d . . . . .
C6 C 0.9221(7) 1.4883(6) 0.1919(4) 0.0313(19) Uani 1 1 d . . . . .
H6A H 0.996613 1.470714 0.171836 0.038 Uiso 1 1 calc R U . . .
H6B H 0.929065 1.548731 0.196071 0.038 Uiso 1 1 calc R U . . .
C7 C 0.8120(7) 1.4293(5) 0.2913(4) 0.0263(18) Uani 1 1 d . . . . .
C8 C 0.9881(7) 1.3505(6) 0.2798(4) 0.036(2) Uani 1 1 d . . . . .
H8 H 1.060519 1.332422 0.261922 0.043 Uiso 1 1 calc R U . . .
C9 C 0.9414(8) 1.3099(6) 0.3352(4) 0.035(2) Uani 1 1 d . . . . .
H9 H 0.975537 1.257656 0.364668 0.042 Uiso 1 1 calc R U . . .
C10 C 0.7506(7) 1.3275(5) 0.3926(4) 0.0281(18) Uani 1 1 d . . . . .
C11 C 0.6718(7) 1.2662(5) 0.3868(4) 0.0328(19) Uani 1 1 d . . . . .
C12 C 0.5937(8) 1.2348(6) 0.4368(4) 0.037(2) Uani 1 1 d . . . . .
H12 H 0.538990 1.193253 0.434058 0.045 Uiso 1 1 calc R U . . .
C13 C 0.5926(9) 1.2613(6) 0.4893(4) 0.045(2) Uani 1 1 d . . . . .
C14 C 0.6745(8) 1.3213(6) 0.4932(4) 0.039(2) Uani 1 1 d . . . . .
H14 H 0.675595 1.339789 0.529616 0.047 Uiso 1 1 calc R U . . .
C15 C 0.7545(8) 1.3547(6) 0.4451(4) 0.035(2) Uani 1 1 d . . . . .
C16 C 0.6728(9) 1.2346(6) 0.3296(4) 0.042(2) Uani 1 1 d . . . . .
H16A H 0.658310 1.286287 0.292850 0.063 Uiso 1 1 calc R U . . .
H16B H 0.609734 1.193801 0.333393 0.063 Uiso 1 1 calc R U . . .
H16C H 0.750944 1.203287 0.325343 0.063 Uiso 1 1 calc R U . . .
C17 C 0.5102(10) 1.2259(8) 0.5442(5) 0.062(3) Uani 1 1 d . . . . .
H17A H 0.552198 1.175229 0.574576 0.093 Uiso 1 1 calc R U . . .
H17B H 0.438631 1.206302 0.530049 0.093 Uiso 1 1 calc R U . . .
H17C H 0.486367 1.273434 0.563451 0.093 Uiso 1 1 calc R U . . .
C18 C 0.8471(9) 1.4138(6) 0.4526(4) 0.044(2) Uani 1 1 d . . . . .
H18A H 0.834273 1.426957 0.492337 0.066 Uiso 1 1 calc R U . . .
H18B H 0.840444 1.469875 0.418669 0.066 Uiso 1 1 calc R U . . .
H18C H 0.927199 1.383387 0.451645 0.066 Uiso 1 1 calc R U . . .
C19 C 0.7832(8) 1.6278(6) 0.2495(4) 0.032(2) Uani 1 1 d . . . . .
C20 C 0.6446(7) 1.5562(5) 0.3431(4) 0.0290(18) Uani 1 1 d . . . . .
C21 C 0.5519(7) 1.6355(6) 0.2274(4) 0.0307(19) Uani 1 1 d . . . . .
C22 C 0.4581(7) 1.4023(6) 0.2936(4) 0.0291(18) Uani 1 1 d . . . . .
C23 C 0.3564(8) 1.3485(6) 0.3115(4) 0.042(2) Uani 1 1 d . . . . .
H23A H 0.368784 1.296186 0.295944 0.062 Uiso 1 1 calc R U . . .
H23B H 0.283118 1.384414 0.293693 0.062 Uiso 1 1 calc R U . . .
H23C H 0.348760 1.328694 0.356778 0.062 Uiso 1 1 calc R U . . .
Re1A Re 0.75558(3) 0.95333(2) 0.23572(2) 0.02405(9) Uani 1 1 d . . . . .
O1A O 0.9872(5) 0.8316(4) 0.2432(3) 0.0440(16) Uani 1 1 d . . . . .
O2A O 0.7204(6) 0.9196(4) 0.1106(3) 0.0456(16) Uani 1 1 d . . . . .
O3A O 0.6128(6) 0.7888(4) 0.2959(3) 0.0475(17) Uani 1 1 d . . . . .
N1A N 0.7676(6) 0.9829(4) 0.3260(3) 0.0297(16) Uani 1 1 d . . . . .
N2A N 0.9536(6) 1.0757(4) 0.2418(3) 0.0269(15) Uani 1 1 d . . . . .
N3A N 0.8714(6) 1.1356(4) 0.1531(3) 0.0281(15) Uani 1 1 d . . . . .
N4A N 0.5951(6) 1.0435(4) 0.2219(3) 0.0266(15) Uani 1 1 d . . . . .
C1A C 0.6678(7) 0.9764(5) 0.3631(4) 0.0307(19) Uani 1 1 d . . . . .
H1A H 0.597252 0.958828 0.349459 0.037 Uiso 1 1 calc R U . . .
C2A C 0.6648(8) 0.9939(6) 0.4189(4) 0.036(2) Uani 1 1 d . . . . .
H2A H 0.593897 0.988332 0.443774 0.043 Uiso 1 1 calc R U . . .
C3A C 0.7669(8) 1.0200(6) 0.4385(4) 0.036(2) Uani 1 1 d . . . . .
H3A H 0.767447 1.032404 0.477199 0.043 Uiso 1 1 calc R U . . .
C4A C 0.8685(8) 1.0278(6) 0.4012(4) 0.037(2) Uani 1 1 d . . . . .
H4A H 0.939524 1.045686 0.414065 0.044 Uiso 1 1 calc R U . . .
C5A C 0.8661(8) 1.0095(5) 0.3454(4) 0.0297(19) Uani 1 1 d . . . . .
C6A C 0.9764(7) 1.0164(5) 0.3041(3) 0.0278(18) Uani 1 1 d . . . . .
H6AA H 1.040717 1.038860 0.322951 0.033 Uiso 1 1 calc R U . . .
H6AB H 1.005062 0.955965 0.301530 0.033 Uiso 1 1 calc R U . . .
C7A C 0.8646(7) 1.0665(5) 0.2052(3) 0.0230(17) Uani 1 1 d . . . . .
C8A C 1.0153(7) 1.1487(6) 0.2123(4) 0.035(2) Uani 1 1 d . . . . .
H8A H 1.082216 1.168373 0.227677 0.043 Uiso 1 1 calc R U . . .
C9A C 0.9620(8) 1.1867(6) 0.1573(4) 0.035(2) Uani 1 1 d . . . . .
H9A H 0.983337 1.239436 0.126846 0.043 Uiso 1 1 calc R U . . .
C10A C 0.7817(7) 1.1623(5) 0.1047(4) 0.0293(18) Uani 1 1 d . . . . .
C11A C 0.6903(7) 1.2245(5) 0.1110(4) 0.0303(19) Uani 1 1 d . . . . .
C12A C 0.6051(8) 1.2520(6) 0.0647(4) 0.040(2) Uani 1 1 d . . . . .
H12A H 0.541931 1.295274 0.067674 0.048 Uiso 1 1 calc R U . . .
C13A C 0.6092(8) 1.2182(6) 0.0142(4) 0.042(2) Uani 1 1 d . . . . .
C14A C 0.7037(8) 1.1568(6) 0.0101(4) 0.040(2) Uani 1 1 d . . . . .
H14A H 0.707849 1.133146 -0.024246 0.048 Uiso 1 1 calc R U . . .
C15A C 0.7927(7) 1.1286(5) 0.0547(4) 0.0310(19) Uani 1 1 d . . . . .
C16A C 0.6819(8) 1.2613(6) 0.1658(4) 0.040(2) Uani 1 1 d . . . . .
H16D H 0.677657 1.211889 0.204151 0.059 Uiso 1 1 calc R U . . .
H16E H 0.609721 1.302588 0.162383 0.059 Uiso 1 1 calc R U . . .
H16F H 0.752871 1.293210 0.166462 0.059 Uiso 1 1 calc R U . . .
C17A C 0.5156(9) 1.2484(7) -0.0359(5) 0.060(3) Uani 1 1 d . . . . .
H17D H 0.436346 1.254824 -0.016983 0.090 Uiso 1 1 calc R U . . .
H17E H 0.515657 1.203814 -0.058603 0.090 Uiso 1 1 calc R U . . .
H17F H 0.534014 1.306062 -0.064688 0.090 Uiso 1 1 calc R U . . .
C18A C 0.8996(8) 1.0671(7) 0.0452(4) 0.045(2) Uani 1 1 d . . . . .
H18D H 0.966150 1.102869 0.026628 0.068 Uiso 1 1 calc R U . . .
H18E H 0.877449 1.033313 0.017565 0.068 Uiso 1 1 calc R U . . .
H18F H 0.924108 1.025380 0.085315 0.068 Uiso 1 1 calc R U . . .
C19A C 0.8992(8) 0.8758(6) 0.2423(4) 0.034(2) Uani 1 1 d . . . . .
C20A C 0.7335(7) 0.9339(6) 0.1572(4) 0.0308(19) Uani 1 1 d . . . . .
C21A C 0.6655(7) 0.8493(6) 0.2741(4) 0.0332(19) Uani 1 1 d . . . . .
C22A C 0.5083(8) 1.0869(6) 0.2087(4) 0.0292(18) Uani 1 1 d . . . . .
C23A C 0.3988(7) 1.1424(6) 0.1902(4) 0.038(2) Uani 1 1 d . . . . .
H23D H 0.394316 1.162260 0.144790 0.057 Uiso 1 1 calc R U . . .
H23E H 0.397182 1.194690 0.205643 0.057 Uiso 1 1 calc R U . . .
H23F H 0.330165 1.108063 0.207410 0.057 Uiso 1 1 calc R U . . .
P1 P 0.2676(2) 1.40395(17) 0.13079(11) 0.0386(6) Uani 1 1 d . . . . .
F1 F 0.3274(5) 1.4909(4) 0.0907(3) 0.0651(17) Uani 1 1 d . . . . .
F2 F 0.1480(5) 1.4388(4) 0.0924(3) 0.0583(16) Uani 1 1 d . . . . .
F3 F 0.3157(5) 1.3531(4) 0.0825(3) 0.0665(18) Uani 1 1 d . . . . .
F4 F 0.3897(5) 1.3695(4) 0.1687(2) 0.0532(15) Uani 1 1 d . . . . .
F5 F 0.2212(5) 1.4552(4) 0.1796(3) 0.0613(17) Uani 1 1 d . . . . .
F6 F 0.2079(6) 1.3179(4) 0.1718(3) 0.0701(18) Uani 1 1 d . . . . .
P70 P 0.2890(2) 1.08883(18) 0.37167(11) 0.0401(6) Uani 1 1 d . . . . .
F71 F 0.1679(5) 1.0576(4) 0.4067(3) 0.0617(17) Uani 1 1 d . . . . .
F72 F 0.2693(6) 1.0323(5) 0.3263(3) 0.083(2) Uani 1 1 d . . . . .
F73 F 0.2169(6) 1.1714(5) 0.3247(3) 0.076(2) Uani 1 1 d . . . . .
F74 F 0.4111(5) 1.1213(4) 0.3362(3) 0.0627(17) Uani 1 1 d . . . . .
F75 F 0.3590(6) 1.0078(5) 0.4189(3) 0.090(2) Uani 1 1 d . . . . .
F76 F 0.3073(6) 1.1482(5) 0.4161(3) 0.083(2) Uani 1 1 d . . . . .
C24 C 0.3054(9) 0.9342(7) 0.1748(6) 0.053(3) Uani 1 1 d . . . . .
C25 C 0.2110(10) 0.9916(8) 0.1438(6) 0.068(3) Uani 1 1 d . . . . .
H25 H 0.134531 0.991521 0.163512 0.081 Uiso 1 1 calc R U . . .
C26 C 0.2259(11) 1.0479(9) 0.0857(7) 0.076(4) Uani 1 1 d . . . . .
H26 H 0.160632 1.087911 0.066144 0.092 Uiso 1 1 calc R U . . .
C27 C 0.3328(11) 1.0474(9) 0.0556(6) 0.071(4) Uani 1 1 d . . . . .
H27 H 0.342442 1.085770 0.014739 0.085 Uiso 1 1 calc R U . . .
C28 C 0.4266(10) 0.9907(8) 0.0851(5) 0.060(3) Uani 1 1 d . . . . .
H28 H 0.501934 0.990389 0.064310 0.072 Uiso 1 1 calc R U . . .
C29 C 0.4142(8) 0.9347(7) 0.1435(5) 0.046(2) Uani 1 1 d . . . . .
H29 H 0.480605 0.895722 0.162896 0.056 Uiso 1 1 calc R U . . .
C30 C 0.2920(11) 0.8756(8) 0.2395(6) 0.074(4) Uani 1 1 d . . . . .
H30A H 0.361806 0.831802 0.250021 0.111 Uiso 1 1 calc R U . . .
H30B H 0.219123 0.844149 0.243054 0.111 Uiso 1 1 calc R U . . .
H30C H 0.286274 0.912287 0.268140 0.111 Uiso 1 1 calc R U . . .
C24B C 1.2824(10) 0.5041(8) 0.3993(5) 0.055(3) Uani 1 1 d . . . . .
C25B C 1.3155(10) 0.5750(8) 0.3523(6) 0.061(3) Uani 1 1 d . . . . .
H25B H 1.391785 0.596608 0.353031 0.073 Uiso 1 1 calc R U . . .
C26B C 1.2395(10) 0.6160(9) 0.3033(6) 0.079(4) Uani 1 1 d . . . . .
H26B H 1.264359 0.665469 0.270963 0.095 Uiso 1 1 calc R U . . .
C27B C 1.1294(11) 0.5866(10) 0.3008(6) 0.087(4) Uani 1 1 d . . . . .
H27B H 1.078619 0.613918 0.266424 0.104 Uiso 1 1 calc R U . . .
C28B C 1.0937(12) 0.5177(9) 0.3482(6) 0.077(4) Uani 1 1 d . . . . .
H28B H 1.015955 0.497864 0.348300 0.093 Uiso 1 1 calc R U . . .
C29B C 1.1708(10) 0.4767(8) 0.3960(5) 0.060(3) Uani 1 1 d . . . . .
H29B H 1.145627 0.427160 0.428223 0.072 Uiso 1 1 calc R U . . .
C30B C 1.3633(13) 0.4588(10) 0.4498(6) 0.091(4) Uani 1 1 d . . . . .
H30D H 1.399579 0.402957 0.443287 0.136 Uiso 1 1 calc R U . . .
H30E H 1.318473 0.445229 0.489194 0.136 Uiso 1 1 calc R U . . .
H30F H 1.426480 0.497547 0.451082 0.136 Uiso 1 1 calc R U . . .
C24A C 0.9363(10) 1.2879(8) -0.0920(5) 0.059(3) Uani 1 1 d . . . . .
C25A C 1.0512(11) 1.2472(8) -0.0985(5) 0.065(3) Uani 1 1 d . . . . .
H25A H 1.064747 1.216098 -0.128807 0.079 Uiso 1 1 calc R U . . .
C26A C 1.1428(12) 1.2516(8) -0.0624(6) 0.072(3) Uani 1 1 d . . . . .
H26A H 1.220108 1.224460 -0.067943 0.086 Uiso 1 1 calc R U . . .
C27A C 1.1243(14) 1.2957(9) -0.0173(6) 0.078(4) Uani 1 1 d . . . . .
H27A H 1.188372 1.298304 0.008395 0.094 Uiso 1 1 calc R U . . .
C28A C 1.0155(14) 1.3346(8) -0.0102(6) 0.071(4) Uani 1 1 d . . . . .
H28A H 1.003224 1.364715 0.020649 0.086 Uiso 1 1 calc R U . . .
C29A C 0.9207(12) 1.3319(8) -0.0468(6) 0.073(4) Uani 1 1 d . . . . .
H29A H 0.844483 1.360313 -0.040958 0.087 Uiso 1 1 calc R U . . .
C30A C 0.8366(13) 1.2842(11) -0.1333(6) 0.104(5) Uani 1 1 d . . . . .
H30G H 0.802631 1.226159 -0.117850 0.156 Uiso 1 1 calc R U . . .
H30H H 0.867808 1.291737 -0.175554 0.156 Uiso 1 1 calc R U . . .
H30I H 0.774146 1.332218 -0.133523 0.156 Uiso 1 1 calc R U . . .
C24C C 0.9299(12) 0.7449(8) 0.4249(6) 0.098(4) Uani 1 1 d D U . . .
C25C C 0.8894(13) 0.7763(8) 0.4748(6) 0.113(5) Uani 1 1 d D U . . .
H25C H 0.813147 0.763282 0.493500 0.135 Uiso 1 1 calc R U . . .
C26C C 0.9625(16) 0.8260(10) 0.4961(7) 0.147(7) Uani 1 1 d D U . . .
H26C H 0.935377 0.848014 0.529682 0.176 Uiso 1 1 calc R U . . .
C27C C 1.0747(16) 0.8454(10) 0.4702(8) 0.143(7) Uani 1 1 d D U . . .
H27C H 1.125305 0.878133 0.486728 0.172 Uiso 1 1 calc R U . . .
C28C C 1.1113(14) 0.8159(10) 0.4198(7) 0.132(6) Uani 1 1 d D U . . .
H28C H 1.185337 0.832025 0.399484 0.159 Uiso 1 1 calc R U . . .
C29C C 1.0411(12) 0.7634(8) 0.3988(6) 0.093(4) Uani 1 1 d D U . . .
H29C H 1.069571 0.739796 0.366190 0.112 Uiso 1 1 calc R U . . .
C30C C 0.8556(17) 0.6908(11) 0.4049(8) 0.159(8) Uani 1 1 d D U . . .
H30J H 0.884414 0.627725 0.422204 0.239 Uiso 1 1 calc R U . . .
H30K H 0.857701 0.706861 0.359544 0.239 Uiso 1 1 calc R U . . .
H30L H 0.773135 0.700359 0.419246 0.239 Uiso 1 1 calc R U . . .

loop_
_atom_site_aniso_label
_atom_site_aniso_U_11
_atom_site_aniso_U_22
_atom_site_aniso_U_33
_atom_site_aniso_U_23
_atom_site_aniso_U_13
_atom_site_aniso_U_12
Re1 0.02575(18) 0.02234(18) 0.02296(17) -0.00633(13) 0.00074(13) -0.00191(13)
O1 0.063(5) 0.047(4) 0.075(5) -0.026(4) 0.020(4) -0.033(4)
O2 0.050(4) 0.057(4) 0.030(3) -0.023(3) 0.004(3) 0.000(3)
O3 0.062(5) 0.038(4) 0.051(4) -0.008(3) -0.011(4) 0.019(4)
N1 0.028(4) 0.030(4) 0.023(3) -0.007(3) 0.004(3) -0.006(3)
N2 0.020(4) 0.029(4) 0.029(4) -0.007(3) 0.005(3) 0.001(3)
N3 0.023(4) 0.030(4) 0.027(4) -0.004(3) 0.002(3) 0.004(3)
N4 0.025(4) 0.036(4) 0.028(4) -0.013(3) -0.003(3) 0.000(3)
C1 0.034(5) 0.034(5) 0.027(4) -0.011(4) 0.002(4) 0.002(4)
C2 0.059(6) 0.035(5) 0.022(4) -0.007(4) -0.005(4) 0.001(4)
C3 0.064(7) 0.056(6) 0.027(5) -0.018(5) 0.001(5) -0.002(5)
C4 0.044(6) 0.043(5) 0.021(4) -0.006(4) 0.004(4) 0.003(4)
C5 0.031(5) 0.024(4) 0.025(4) -0.001(3) 0.006(3) -0.005(3)
C6 0.027(5) 0.038(5) 0.029(4) -0.010(4) 0.011(3) -0.007(4)
C7 0.025(4) 0.024(4) 0.032(4) -0.009(4) -0.003(3) -0.008(3)
C8 0.022(4) 0.038(5) 0.047(5) -0.015(4) 0.002(4) 0.003(4)
C9 0.034(5) 0.029(5) 0.039(5) -0.007(4) 0.001(4) 0.003(4)
C10 0.031(5) 0.024(4) 0.026(4) 0.000(3) -0.004(3) -0.004(3)
C11 0.027(5) 0.028(5) 0.037(5) -0.002(4) -0.003(4) 0.005(4)
C12 0.034(5) 0.029(5) 0.044(5) -0.004(4) 0.004(4) -0.004(4)
C13 0.041(6) 0.038(5) 0.046(6) -0.001(4) 0.002(4) 0.005(4)
C14 0.037(5) 0.045(6) 0.035(5) -0.013(4) 0.010(4) 0.001(4)
C15 0.032(5) 0.036(5) 0.033(5) -0.004(4) -0.004(4) -0.001(4)
C16 0.045(6) 0.032(5) 0.050(6) -0.015(4) -0.004(4) -0.004(4)
C17 0.051(7) 0.064(7) 0.058(7) -0.003(6) 0.025(5) -0.009(6)
C18 0.052(6) 0.043(6) 0.037(5) -0.012(4) -0.010(4) 0.002(5)
C19 0.038(5) 0.027(5) 0.034(5) -0.013(4) 0.001(4) 0.002(4)
C20 0.018(4) 0.027(4) 0.038(5) -0.004(4) -0.007(4) 0.001(3)
C21 0.028(5) 0.041(5) 0.024(4) -0.012(4) 0.008(3) -0.003(4)
C22 0.025(5) 0.037(5) 0.028(4) -0.014(4) -0.003(3) -0.001(4)
C23 0.043(6) 0.040(5) 0.042(5) -0.008(4) 0.006(4) -0.017(4)
Re1A 0.02045(17) 0.02339(18) 0.02913(18) -0.00841(14) -0.00210(13) -0.00286(13)
O1A 0.025(3) 0.038(4) 0.070(5) -0.021(3) -0.003(3) 0.007(3)
O2A 0.042(4) 0.061(4) 0.045(4) -0.031(3) -0.009(3) -0.003(3)
O3A 0.046(4) 0.034(4) 0.062(4) -0.010(3) 0.009(3) -0.020(3)
N1A 0.031(4) 0.029(4) 0.029(4) -0.006(3) -0.004(3) -0.007(3)
N2A 0.020(3) 0.028(4) 0.033(4) -0.007(3) -0.004(3) -0.003(3)
N3A 0.029(4) 0.028(4) 0.027(4) -0.006(3) 0.000(3) -0.005(3)
N4A 0.019(4) 0.027(4) 0.034(4) -0.007(3) -0.001(3) -0.010(3)
C1A 0.025(4) 0.033(5) 0.031(4) -0.004(4) -0.002(4) -0.003(4)
C2A 0.038(5) 0.039(5) 0.029(4) -0.007(4) 0.004(4) -0.004(4)
C3A 0.046(6) 0.039(5) 0.021(4) -0.006(4) -0.006(4) -0.006(4)
C4A 0.042(5) 0.035(5) 0.031(5) -0.003(4) -0.011(4) -0.006(4)
C5A 0.035(5) 0.026(4) 0.024(4) 0.001(3) -0.009(3) -0.007(4)
C6A 0.016(4) 0.035(5) 0.029(4) -0.004(4) -0.013(3) 0.001(3)
C7A 0.019(4) 0.028(4) 0.023(4) -0.011(3) 0.004(3) -0.001(3)
C8A 0.026(5) 0.039(5) 0.041(5) -0.009(4) -0.002(4) -0.010(4)
C9A 0.031(5) 0.032(5) 0.040(5) -0.004(4) 0.009(4) -0.011(4)
C10A 0.024(4) 0.028(4) 0.031(4) -0.001(4) 0.002(3) 0.002(3)
C11A 0.029(5) 0.029(5) 0.029(4) -0.004(4) 0.007(3) 0.000(4)
C12A 0.035(5) 0.034(5) 0.045(5) -0.008(4) 0.003(4) 0.007(4)
C13A 0.035(5) 0.042(5) 0.038(5) 0.004(4) -0.011(4) -0.002(4)
C14A 0.038(5) 0.051(6) 0.028(5) -0.006(4) -0.004(4) -0.003(4)
C15A 0.025(4) 0.031(5) 0.038(5) -0.011(4) 0.000(4) -0.002(4)
C16A 0.040(5) 0.034(5) 0.044(5) -0.011(4) -0.001(4) -0.001(4)
C17A 0.048(7) 0.065(7) 0.058(7) -0.008(6) -0.027(5) 0.014(5)
C18A 0.041(6) 0.052(6) 0.046(6) -0.023(5) 0.007(4) 0.008(5)
C19A 0.029(5) 0.038(5) 0.037(5) -0.014(4) 0.002(4) -0.011(4)
C20A 0.012(4) 0.041(5) 0.041(5) -0.013(4) -0.001(3) -0.002(3)
C21A 0.023(4) 0.032(5) 0.045(5) -0.012(4) 0.001(4) 0.000(4)
C22A 0.031(5) 0.032(5) 0.028(4) -0.014(4) 0.002(4) -0.006(4)
C23A 0.025(5) 0.037(5) 0.049(5) -0.012(4) -0.002(4) 0.007(4)
P1 0.0290(13) 0.0498(15) 0.0339(12) -0.0099(11) -0.0007(10) 0.0055(11)
F1 0.049(4) 0.064(4) 0.068(4) 0.003(3) -0.001(3) -0.004(3)
F2 0.032(3) 0.086(4) 0.053(3) -0.020(3) -0.012(3) 0.019(3)
F3 0.054(4) 0.096(5) 0.061(4) -0.049(4) -0.005(3) 0.024(3)
F4 0.038(3) 0.074(4) 0.046(3) -0.018(3) -0.011(3) 0.012(3)
F5 0.054(4) 0.082(4) 0.052(3) -0.032(3) -0.005(3) 0.020(3)
F6 0.055(4) 0.062(4) 0.081(5) -0.004(3) 0.006(3) -0.005(3)
P70 0.0326(13) 0.0527(15) 0.0353(13) -0.0098(11) 0.0006(10) -0.0160(11)
F71 0.036(3) 0.103(5) 0.048(3) -0.020(3) 0.013(3) -0.032(3)
F72 0.083(5) 0.108(6) 0.086(5) -0.062(4) 0.032(4) -0.051(4)
F73 0.059(4) 0.082(5) 0.074(4) 0.001(4) -0.013(3) -0.006(4)
F74 0.040(3) 0.085(5) 0.064(4) -0.019(3) 0.011(3) -0.027(3)
F75 0.055(4) 0.085(5) 0.099(6) 0.019(4) -0.006(4) -0.002(4)
F76 0.081(5) 0.120(6) 0.073(4) -0.058(4) 0.024(4) -0.050(5)
C24 0.038(6) 0.044(6) 0.085(8) -0.028(6) -0.009(5) -0.007(5)
C25 0.032(6) 0.076(9) 0.096(10) -0.027(8) 0.007(6) -0.005(6)
C26 0.048(8) 0.079(9) 0.106(11) -0.031(8) -0.029(7) 0.002(7)
C27 0.060(8) 0.099(10) 0.056(7) -0.023(7) -0.018(6) -0.006(7)
C28 0.037(6) 0.083(8) 0.070(8) -0.040(7) -0.001(5) 0.005(6)
C29 0.031(5) 0.050(6) 0.065(7) -0.029(5) -0.006(5) 0.007(4)
C30 0.067(8) 0.062(8) 0.090(9) -0.019(7) 0.018(7) -0.011(6)
C24B 0.056(7) 0.065(7) 0.048(6) -0.026(6) -0.003(5) 0.007(6)
C25B 0.049(7) 0.064(8) 0.076(8) -0.028(7) 0.012(6) -0.010(6)
C26B 0.042(7) 0.082(9) 0.095(10) 0.003(8) 0.001(7) -0.011(6)
C27B 0.046(8) 0.118(12) 0.077(9) 0.002(9) -0.011(7) -0.007(8)
C28B 0.063(8) 0.095(10) 0.078(9) -0.022(8) 0.004(7) -0.030(8)
C29B 0.056(7) 0.064(7) 0.065(7) -0.025(6) 0.011(6) -0.013(6)
C30B 0.084(10) 0.109(12) 0.079(9) -0.035(9) -0.005(8) 0.025(9)
C24A 0.060(7) 0.065(7) 0.036(6) 0.011(5) 0.002(5) -0.010(6)
C25A 0.077(9) 0.072(8) 0.054(7) -0.029(6) 0.008(6) -0.003(7)
C26A 0.063(8) 0.068(8) 0.084(9) -0.029(7) -0.015(7) 0.016(6)
C27A 0.103(12) 0.064(8) 0.068(8) -0.011(7) -0.015(8) -0.027(8)
C28A 0.104(11) 0.056(8) 0.062(8) -0.032(6) 0.023(8) -0.005(7)
C29A 0.070(9) 0.055(8) 0.077(9) -0.002(7) 0.029(7) 0.011(6)
C30A 0.085(11) 0.146(15) 0.062(9) 0.004(9) -0.012(8) -0.026(10)
C24C 0.110(10) 0.076(9) 0.088(9) 0.003(7) -0.020(7) 0.015(7)
C25C 0.150(13) 0.086(10) 0.073(9) 0.004(7) -0.022(8) 0.061(8)
C26C 0.202(17) 0.101(13) 0.121(13) -0.022(10) -0.048(11) 0.060(12)
C27C 0.189(16) 0.082(11) 0.133(14) 0.002(10) -0.070(12) 0.044(11)
C28C 0.136(13) 0.106(12) 0.120(12) 0.020(9) -0.050(10) 0.020(9)
C29C 0.101(9) 0.077(9) 0.068(8) 0.022(6) -0.010(7) 0.032(7)
C30C 0.194(18) 0.116(14) 0.147(16) 0.008(11) -0.094(14) -0.023(12)

loop_
_atom_type_symbol
_atom_type_description
_atom_type_scat_dispersion_real
_atom_type_scat_dispersion_imag
_atom_type_scat_source
C C 0.0033 0.0016 'International Tables Vol C Tables 4.2.6.8 and 6.1.1.4'
H H 0.0000 0.0000 'International Tables Vol C Tables 4.2.6.8 and 6.1.1.4'
F F 0.0171 0.0103 'International Tables Vol C Tables 4.2.6.8 and 6.1.1.4'
N N 0.0061 0.0033 'International Tables Vol C Tables 4.2.6.8 and 6.1.1.4'
O O 0.0106 0.0060 'International Tables Vol C Tables 4.2.6.8 and 6.1.1.4'
P P 0.1023 0.0942 'International Tables Vol C Tables 4.2.6.8 and 6.1.1.4'
Re Re -1.0185 7.2310 'International Tables Vol C Tables 4.2.6.8 and 6.1.1.4'

loop_
_geom_angle_atom_site_label_1
_geom_angle_atom_site_label_2
_geom_angle_atom_site_label_3
_geom_angle
_geom_angle_site_symmetry_1
_geom_angle_site_symmetry_3
_geom_angle_publ_flag
N4 Re1 N1 86.4(2) . . ?
N4 Re1 C7 90.6(3) . . ?
C7 Re1 N1 80.9(3) . . ?
C19 Re1 N1 96.0(3) . . ?
C19 Re1 N4 175.6(3) . . ?
C19 Re1 C7 93.3(3) . . ?
C19 Re1 C20 86.1(3) . . ?
C19 Re1 C21 86.5(4) . . ?
C20 Re1 N1 177.1(3) . . ?
C20 Re1 N4 91.6(3) . . ?
C20 Re1 C7 97.0(3) . . ?
C20 Re1 C21 90.2(3) . . ?
C21 Re1 N1 92.0(3) . . ?
C21 Re1 N4 89.8(3) . . ?
C21 Re1 C7 172.8(3) . . ?
C1 N1 Re1 118.9(5) . . ?
C5 N1 Re1 122.9(5) . . ?
C5 N1 C1 118.2(7) . . ?
C7 N2 C6 122.6(7) . . ?
C7 N2 C8 111.8(7) . . ?
C8 N2 C6 125.5(7) . . ?
C7 N3 C9 111.1(7) . . ?
C7 N3 C10 125.2(7) . . ?
C9 N3 C10 123.2(7) . . ?
C22 N4 Re1 169.8(7) . . ?
N1 C1 H1 118.8 . . ?
N1 C1 C2 122.5(8) . . ?
C2 C1 H1 118.8 . . ?
C1 C2 H2 120.6 . . ?
C3 C2 C1 118.7(9) . . ?
C3 C2 H2 120.6 . . ?
C2 C3 H3 120.1 . . ?
C2 C3 C4 119.7(8) . . ?
C4 C3 H3 120.1 . . ?
C3 C4 H4 120.5 . . ?
C5 C4 C3 119.0(9) . . ?
C5 C4 H4 120.5 . . ?
N1 C5 C4 121.9(8) . . ?
N1 C5 C6 118.2(7) . . ?
C4 C5 C6 119.8(8) . . ?
N2 C6 C5 111.8(6) . . ?
N2 C6 H6A 109.3 . . ?
N2 C6 H6B 109.3 . . ?
C5 C6 H6A 109.3 . . ?
C5 C6 H6B 109.3 . . ?
H6A C6 H6B 107.9 . . ?
N2 C7 Re1 120.4(5) . . ?
N3 C7 Re1 136.0(6) . . ?
N3 C7 N2 103.6(7) . . ?
N2 C8 H8 127.0 . . ?
C9 C8 N2 106.0(7) . . ?
C9 C8 H8 127.0 . . ?
N3 C9 H9 126.2 . . ?
C8 C9 N3 107.6(7) . . ?
C8 C9 H9 126.2 . . ?
C11 C10 N3 116.9(7) . . ?
C15 C10 N3 120.5(7) . . ?
C15 C10 C11 122.5(8) . . ?
C10 C11 C12 116.7(8) . . ?
C10 C11 C16 121.4(8) . . ?
C12 C11 C16 121.9(8) . . ?
C11 C12 H12 118.6 . . ?
C13 C12 C11 122.9(9) . . ?
C13 C12 H12 118.6 . . ?
C12 C13 C14 118.1(9) . . ?
C12 C13 C17 123.1(9) . . ?
C14 C13 C17 118.8(9) . . ?
C13 C14 H14 119.1 . . ?
C15 C14 C13 121.7(9) . . ?
C15 C14 H14 119.1 . . ?
C10 C15 C14 118.0(8) . . ?
C10 C15 C18 121.5(8) . . ?
C14 C15 C18 120.3(8) . . ?
C11 C16 H16A 109.5 . . ?
C11 C16 H16B 109.5 . . ?
C11 C16 H16C 109.5 . . ?
H16A C16 H16B 109.5 . . ?
H16A C16 H16C 109.5 . . ?
H16B C16 H16C 109.5 . . ?
C13 C17 H17A 109.5 . . ?
C13 C17 H17B 109.5 . . ?
C13 C17 H17C 109.5 . . ?
H17A C17 H17B 109.5 . . ?
H17A C17 H17C 109.5 . . ?
H17B C17 H17C 109.5 . . ?
C15 C18 H18A 109.5 . . ?
C15 C18 H18B 109.5 . . ?
C15 C18 H18C 109.5 . . ?
H18A C18 H18B 109.5 . . ?
H18A C18 H18C 109.5 . . ?
H18B C18 H18C 109.5 . . ?
O1 C19 Re1 176.5(8) . . ?
O2 C20 Re1 177.8(7) . . ?
O3 C21 Re1 178.0(8) . . ?
N4 C22 C23 179.7(11) . . ?
C22 C23 H23A 109.5 . . ?
C22 C23 H23B 109.5 . . ?
C22 C23 H23C 109.5 . . ?
H23A C23 H23B 109.5 . . ?
H23A C23 H23C 109.5 . . ?
H23B C23 H23C 109.5 . . ?
N4A Re1A N1A 85.4(2) . . ?
N4A Re1A C7A 90.2(3) . . ?
C7A Re1A N1A 81.5(3) . . ?
C19A Re1A N1A 97.8(3) . . ?
C19A Re1A N4A 176.3(3) . . ?
C19A Re1A C7A 88.4(3) . . ?
C19A Re1A C20A 86.8(3) . . ?
C19A Re1A C21A 89.5(3) . . ?
C20A Re1A N1A 175.4(3) . . ?
C20A Re1A N4A 90.0(3) . . ?
C20A Re1A C7A 98.8(3) . . ?
C20A Re1A C21A 88.3(4) . . ?
C21A Re1A N1A 91.6(3) . . ?
C21A Re1A N4A 92.2(3) . . ?
C21A Re1A C7A 172.5(3) . . ?
C1A N1A Re1A 118.0(5) . . ?
C5A N1A Re1A 124.1(6) . . ?
C5A N1A C1A 117.8(7) . . ?
C7A N2A C6A 123.5(6) . . ?
C7A N2A C8A 110.7(6) . . ?
C8A N2A C6A 125.7(6) . . ?
C7A N3A C9A 110.5(6) . . ?
C7A N3A C10A 124.6(6) . . ?
C9A N3A C10A 123.9(7) . . ?
C22A N4A Re1A 171.5(6) . . ?
N1A C1A H1A 118.5 . . ?
N1A C1A C2A 122.9(8) . . ?
C2A C1A H1A 118.5 . . ?
C1A C2A H2A 120.7 . . ?
C1A C2A C3A 118.5(8) . . ?
C3A C2A H2A 120.7 . . ?
C2A C3A H3A 120.3 . . ?
C2A C3A C4A 119.3(8) . . ?
C4A C3A H3A 120.3 . . ?
C3A C4A H4A 120.2 . . ?
C5A C4A C3A 119.6(8) . . ?
C5A C4A H4A 120.2 . . ?
N1A C5A C4A 121.8(8) . . ?
N1A C5A C6A 117.5(7) . . ?
C4A C5A C6A 120.6(7) . . ?
N2A C6A C5A 112.3(6) . . ?
N2A C6A H6AA 109.1 . . ?
N2A C6A H6AB 109.1 . . ?
C5A C6A H6AA 109.1 . . ?
C5A C6A H6AB 109.1 . . ?
H6AA C6A H6AB 107.9 . . ?
N2A C7A Re1A 120.3(5) . . ?
N3A C7A Re1A 134.8(5) . . ?
N3A C7A N2A 104.8(6) . . ?
N2A C8A H8A 126.8 . . ?
C9A C8A N2A 106.3(7) . . ?
C9A C8A H8A 126.8 . . ?
N3A C9A H9A 126.2 . . ?
C8A C9A N3A 107.7(7) . . ?
C8A C9A H9A 126.2 . . ?
C11A C10A N3A 116.5(7) . . ?
C15A C10A N3A 120.3(7) . . ?
C15A C10A C11A 123.2(8) . . ?
C10A C11A C12A 117.4(8) . . ?
C10A C11A C16A 121.9(8) . . ?
C12A C11A C16A 120.7(8) . . ?
C11A C12A H12A 119.0 . . ?
C11A C12A C13A 122.1(8) . . ?
C13A C12A H12A 119.0 . . ?
C12A C13A C17A 121.7(9) . . ?
C14A C13A C12A 117.9(8) . . ?
C14A C13A C17A 120.4(9) . . ?
C13A C14A H14A 119.0 . . ?
C13A C14A C15A 122.1(8) . . ?
C15A C14A H14A 119.0 . . ?
C10A C15A C14A 117.3(8) . . ?
C10A C15A C18A 122.7(7) . . ?
C14A C15A C18A 119.9(8) . . ?
C11A C16A H16D 109.5 . . ?
C11A C16A H16E 109.5 . . ?
C11A C16A H16F 109.5 . . ?
H16D C16A H16E 109.5 . . ?
H16D C16A H16F 109.5 . . ?
H16E C16A H16F 109.5 . . ?
C13A C17A H17D 109.5 . . ?
C13A C17A H17E 109.5 . . ?
C13A C17A H17F 109.5 . . ?
H17D C17A H17E 109.5 . . ?
H17D C17A H17F 109.5 . . ?
H17E C17A H17F 109.5 . . ?
C15A C18A H18D 109.5 . . ?
C15A C18A H18E 109.5 . . ?
C15A C18A H18F 109.5 . . ?
H18D C18A H18E 109.5 . . ?
H18D C18A H18F 109.5 . . ?
H18E C18A H18F 109.5 . . ?
O1A C19A Re1A 176.4(8) . . ?
O2A C20A Re1A 178.2(8) . . ?
O3A C21A Re1A 179.3(8) . . ?
N4A C22A C23A 178.4(9) . . ?
C22A C23A H23D 109.5 . . ?
C22A C23A H23E 109.5 . . ?
C22A C23A H23F 109.5 . . ?
H23D C23A H23E 109.5 . . ?
H23D C23A H23F 109.5 . . ?
H23E C23A H23F 109.5 . . ?
F1 P1 F2 89.3(3) . . ?
F1 P1 F4 89.9(3) . . ?
F1 P1 F5 89.8(4) . . ?
F2 P1 F4 179.1(4) . . ?
F2 P1 F5 90.1(3) . . ?
F3 P1 F1 89.9(4) . . ?
F3 P1 F2 90.6(3) . . ?
F3 P1 F4 89.0(3) . . ?
F3 P1 F5 179.2(4) . . ?
F3 P1 F6 91.1(4) . . ?
F5 P1 F4 90.3(3) . . ?
F6 P1 F1 179.0(4) . . ?
F6 P1 F2 91.0(4) . . ?
F6 P1 F4 89.7(3) . . ?
F6 P1 F5 89.3(4) . . ?
F71 P70 F73 90.3(4) . . ?
F71 P70 F74 179.5(4) . . ?
F71 P70 F76 91.0(3) . . ?
F72 P70 F71 89.3(3) . . ?
F72 P70 F73 88.2(4) . . ?
F72 P70 F74 91.0(3) . . ?
F72 P70 F76 178.4(5) . . ?
F73 P70 F74 89.3(4) . . ?
F75 P70 F71 89.0(4) . . ?
F75 P70 F72 92.5(5) . . ?
F75 P70 F73 179.1(5) . . ?
F75 P70 F74 91.3(4) . . ?
F75 P70 F76 89.1(5) . . ?
F76 P70 F73 90.3(4) . . ?
F76 P70 F74 88.8(3) . . ?
C25 C24 C30 121.9(11) . . ?
C29 C24 C25 117.3(11) . . ?
C29 C24 C30 120.8(10) . . ?
C24 C25 H25 119.3 . . ?
C26 C25 C24 121.3(11) . . ?
C26 C25 H25 119.3 . . ?
C25 C26 H26 119.7 . . ?
C27 C26 C25 120.7(12) . . ?
C27 C26 H26 119.7 . . ?
C26 C27 H27 120.6 . . ?
C26 C27 C28 118.9(12) . . ?
C28 C27 H27 120.6 . . ?
C27 C28 H28 119.3 . . ?
C29 C28 C27 121.4(11) . . ?
C29 C28 H28 119.3 . . ?
C24 C29 H29 119.9 . . ?
C28 C29 C24 120.3(10) . . ?
C28 C29 H29 119.9 . . ?
C24 C30 H30A 109.5 . . ?
C24 C30 H30B 109.5 . . ?
C24 C30 H30C 109.5 . . ?
H30A C30 H30B 109.5 . . ?
H30A C30 H30C 109.5 . . ?
H30B C30 H30C 109.5 . . ?
C25B C24B C29B 116.9(10) . . ?
C25B C24B C30B 121.2(12) . . ?
C29B C24B C30B 121.9(12) . . ?
C24B C25B H25B 119.6 . . ?
C24B C25B C26B 120.9(11) . . ?
C26B C25B H25B 119.6 . . ?
C25B C26B H26B 119.5 . . ?
C27B C26B C25B 121.0(12) . . ?
C27B C26B H26B 119.5 . . ?
C26B C27B H27B 120.6 . . ?
C28B C27B C26B 118.9(12) . . ?
C28B C27B H27B 120.6 . . ?
C27B C28B H28B 120.3 . . ?
C27B C28B C29B 119.5(12) . . ?
C29B C28B H28B 120.3 . . ?
C24B C29B C28B 122.8(11) . . ?
C24B C29B H29B 118.6 . . ?
C28B C29B H29B 118.6 . . ?
C24B C30B H30D 109.5 . . ?
C24B C30B H30E 109.5 . . ?
C24B C30B H30F 109.5 . . ?
H30D C30B H30E 109.5 . . ?
H30D C30B H30F 109.5 . . ?
H30E C30B H30F 109.5 . . ?
C25A C24A C30A 120.5(12) . . ?
C29A C24A C25A 117.2(11) . . ?
C29A C24A C30A 122.2(13) . . ?
C24A C25A H25A 119.4 . . ?
C26A C25A C24A 121.2(11) . . ?
C26A C25A H25A 119.4 . . ?
C25A C26A H26A 119.9 . . ?
C25A C26A C27A 120.2(12) . . ?
C27A C26A H26A 119.9 . . ?
C26A C27A H27A 120.2 . . ?
C28A C27A C26A 119.5(13) . . ?
C28A C27A H27A 120.2 . . ?
C27A C28A H28A 119.2 . . ?
C27A C28A C29A 121.5(12) . . ?
C29A C28A H28A 119.2 . . ?
C24A C29A H29A 119.8 . . ?
C28A C29A C24A 120.3(12) . . ?
C28A C29A H29A 119.8 . . ?
C24A C30A H30G 109.5 . . ?
C24A C30A H30H 109.5 . . ?
C24A C30A H30I 109.5 . . ?
H30G C30A H30H 109.5 . . ?
H30G C30A H30I 109.5 . . ?
H30H C30A H30I 109.5 . . ?
C25C C24C C30C 117.8(12) . . ?
C29C C24C C25C 120.1(11) . . ?
C29C C24C C30C 122.0(13) . . ?
C24C C25C H25C 120.8 . . ?
C26C C25C C24C 118.4(12) . . ?
C26C C25C H25C 120.8 . . ?
C25C C26C H26C 118.9 . . ?
C25C C26C C27C 122.2(13) . . ?
C27C C26C H26C 118.9 . . ?
C26C C27C H27C 120.9 . . ?
C28C C27C C26C 118.3(12) . . ?
C28C C27C H27C 120.9 . . ?
C27C C28C H28C 119.8 . . ?
C29C C28C C27C 120.5(12) . . ?
C29C C28C H28C 119.8 . . ?
C24C C29C C28C 120.3(12) . . ?
C24C C29C H29C 119.8 . . ?
C28C C29C H29C 119.8 . . ?
C24C C30C H30J 109.5 . . ?
C24C C30C H30K 109.5 . . ?
C24C C30C H30L 109.5 . . ?
H30J C30C H30K 109.5 . . ?
H30J C30C H30L 109.5 . . ?
H30K C30C H30L 109.5 . . ?

loop_
_geom_bond_atom_site_label_1
_geom_bond_atom_site_label_2
_geom_bond_distance
_geom_bond_site_symmetry_2
_geom_bond_publ_flag
Re1 N1 2.237(6) . ?
Re1 N4 2.152(7) . ?
Re1 C7 2.168(8) . ?
Re1 C19 1.905(9) . ?
Re1 C20 1.914(9) . ?
Re1 C21 1.951(9) . ?
O1 C19 1.147(10) . ?
O2 C20 1.154(10) . ?
O3 C21 1.154(10) . ?
N1 C1 1.356(10) . ?
N1 C5 1.342(10) . ?
N2 C6 1.469(10) . ?
N2 C7 1.366(10) . ?
N2 C8 1.387(10) . ?
N3 C7 1.353(10) . ?
N3 C9 1.389(10) . ?
N3 C10 1.444(10) . ?
N4 C22 1.137(10) . ?
C1 H1 0.9500 . ?
C1 C2 1.378(11) . ?
C2 H2 0.9500 . ?
C2 C3 1.357(13) . ?
C3 H3 0.9500 . ?
C3 C4 1.391(13) . ?
C4 H4 0.9500 . ?
C4 C5 1.375(11) . ?
C5 C6 1.507(11) . ?
C6 H6A 0.9900 . ?
C6 H6B 0.9900 . ?
C8 H8 0.9500 . ?
C8 C9 1.334(12) . ?
C9 H9 0.9500 . ?
C10 C11 1.398(11) . ?
C10 C15 1.376(11) . ?
C11 C12 1.399(12) . ?
C11 C16 1.512(12) . ?
C12 H12 0.9500 . ?
C12 C13 1.366(13) . ?
C13 C14 1.394(13) . ?
C13 C17 1.515(13) . ?
C14 H14 0.9500 . ?
C14 C15 1.389(12) . ?
C15 C18 1.497(12) . ?
C16 H16A 0.9800 . ?
C16 H16B 0.9800 . ?
C16 H16C 0.9800 . ?
C17 H17A 0.9800 . ?
C17 H17B 0.9800 . ?
C17 H17C 0.9800 . ?
C18 H18A 0.9800 . ?
C18 H18B 0.9800 . ?
C18 H18C 0.9800 . ?
C22 C23 1.452(11) . ?
C23 H23A 0.9800 . ?
C23 H23B 0.9800 . ?
C23 H23C 0.9800 . ?
Re1A N1A 2.229(7) . ?
Re1A N4A 2.157(7) . ?
Re1A C7A 2.173(8) . ?
Re1A C19A 1.909(9) . ?
Re1A C20A 1.912(9) . ?
Re1A C21A 1.957(9) . ?
O1A C19A 1.150(10) . ?
O2A C20A 1.155(10) . ?
O3A C21A 1.138(10) . ?
N1A C1A 1.363(10) . ?
N1A C5A 1.345(10) . ?
N2A C6A 1.457(9) . ?
N2A C7A 1.362(9) . ?
N2A C8A 1.376(10) . ?
N3A C7A 1.349(10) . ?
N3A C9A 1.371(10) . ?
N3A C10A 1.454(10) . ?
N4A C22A 1.132(10) . ?
C1A H1A 0.9500 . ?
C1A C2A 1.365(11) . ?
C2A H2A 0.9500 . ?
C2A C3A 1.376(12) . ?
C3A H3A 0.9500 . ?
C3A C4A 1.382(12) . ?
C4A H4A 0.9500 . ?
C4A C5A 1.372(11) . ?
C5A C6A 1.511(11) . ?
C6A H6AA 0.9900 . ?
C6A H6AB 0.9900 . ?
C8A H8A 0.9500 . ?
C8A C9A 1.344(12) . ?
C9A H9A 0.9500 . ?
C10A C11A 1.383(11) . ?
C10A C15A 1.378(11) . ?
C11A C12A 1.386(12) . ?
C11A C16A 1.507(11) . ?
C12A H12A 0.9500 . ?
C12A C13A 1.388(13) . ?
C13A C14A 1.385(13) . ?
C13A C17A 1.512(12) . ?
C14A H14A 0.9500 . ?
C14A C15A 1.391(11) . ?
C15A C18A 1.517(12) . ?
C16A H16D 0.9800 . ?
C16A H16E 0.9800 . ?
C16A H16F 0.9800 . ?
C17A H17D 0.9800 . ?
C17A H17E 0.9800 . ?
C17A H17F 0.9800 . ?
C18A H18D 0.9800 . ?
C18A H18E 0.9800 . ?
C18A H18F 0.9800 . ?
C22A C23A 1.438(12) . ?
C23A H23D 0.9800 . ?
C23A H23E 0.9800 . ?
C23A H23F 0.9800 . ?
P1 F1 1.588(6) . ?
P1 F2 1.588(5) . ?
P1 F3 1.583(6) . ?
P1 F4 1.605(5) . ?
P1 F5 1.591(6) . ?
P1 F6 1.584(6) . ?
P70 F71 1.585(5) . ?
P70 F72 1.571(6) . ?
P70 F73 1.588(7) . ?
P70 F74 1.604(6) . ?
P70 F75 1.566(7) . ?
P70 F76 1.585(7) . ?
C24 C25 1.390(15) . ?
C24 C29 1.384(14) . ?
C24 C30 1.490(16) . ?
C25 H25 0.9500 . ?
C25 C26 1.361(17) . ?
C26 H26 0.9500 . ?
C26 C27 1.354(17) . ?
C27 H27 0.9500 . ?
C27 C28 1.369(15) . ?
C28 H28 0.9500 . ?
C28 C29 1.362(15) . ?
C29 H29 0.9500 . ?
C30 H30A 0.9800 . ?
C30 H30B 0.9800 . ?
C30 H30C 0.9800 . ?
C24B C25B 1.360(15) . ?
C24B C29B 1.370(14) . ?
C24B C30B 1.453(15) . ?
C25B H25B 0.9500 . ?
C25B C26B 1.382(16) . ?
C26B H26B 0.9500 . ?
C26B C27B 1.364(16) . ?
C27B H27B 0.9500 . ?
C27B C28B 1.355(17) . ?
C28B H28B 0.9500 . ?
C28B C29B 1.373(16) . ?
C29B H29B 0.9500 . ?
C30B H30D 0.9800 . ?
C30B H30E 0.9800 . ?
C30B H30F 0.9800 . ?
C24A C25A 1.406(16) . ?
C24A C29A 1.389(17) . ?
C24A C30A 1.496(16) . ?
C25A H25A 0.9500 . ?
C25A C26A 1.353(16) . ?
C26A H26A 0.9500 . ?
C26A C27A 1.390(17) . ?
C27A H27A 0.9500 . ?
C27A C28A 1.337(18) . ?
C28A H28A 0.9500 . ?
C28A C29A 1.379(18) . ?
C29A H29A 0.9500 . ?
C30A H30G 0.9800 . ?
C30A H30H 0.9800 . ?
C30A H30I 0.9800 . ?
C24C C25C 1.401(10) . ?
C24C C29C 1.374(10) . ?
C24C C30C 1.413(14) . ?
C25C H25C 0.9500 . ?
C25C C26C 1.369(11) . ?
C26C H26C 0.9500 . ?
C26C C27C 1.386(11) . ?
C27C H27C 0.9500 . ?
C27C C28C 1.385(11) . ?
C28C H28C 0.9500 . ?
C28C C29C 1.376(11) . ?
C29C H29C 0.9500 . ?
C30C H30J 0.9800 . ?
C30C H30K 0.9800 . ?
C30C H30L 0.9800 . ?

loop_
_geom_torsion_atom_site_label_1
_geom_torsion_atom_site_label_2
_geom_torsion_atom_site_label_3
_geom_torsion_atom_site_label_4
_geom_torsion
_geom_torsion_site_symmetry_1
_geom_torsion_site_symmetry_2
_geom_torsion_site_symmetry_3
_geom_torsion_site_symmetry_4
_geom_torsion_publ_flag
Re1 N1 C1 C2 178.1(6) . . . . ?
Re1 N1 C5 C4 -177.7(6) . . . . ?
Re1 N1 C5 C6 1.6(10) . . . . ?
N1 C1 C2 C3 -0.4(13) . . . . ?
N1 C5 C6 N2 55.4(10) . . . . ?
N2 C8 C9 N3 1.4(9) . . . . ?
N3 C10 C11 C12 178.2(7) . . . . ?
N3 C10 C11 C16 -0.9(11) . . . . ?
N3 C10 C15 C14 -178.2(7) . . . . ?
N3 C10 C15 C18 -2.1(12) . . . . ?
C1 N1 C5 C4 0.8(12) . . . . ?
C1 N1 C5 C6 -179.9(7) . . . . ?
C1 C2 C3 C4 1.0(14) . . . . ?
C2 C3 C4 C5 -0.7(14) . . . . ?
C3 C4 C5 N1 -0.2(13) . . . . ?
C3 C4 C5 C6 -179.5(8) . . . . ?
C4 C5 C6 N2 -125.3(8) . . . . ?
C5 N1 C1 C2 -0.4(12) . . . . ?
C6 N2 C7 Re1 -3.9(10) . . . . ?
C6 N2 C7 N3 177.9(7) . . . . ?
C6 N2 C8 C9 -178.1(7) . . . . ?
C7 N2 C6 C5 -55.7(10) . . . . ?
C7 N2 C8 C9 -2.0(9) . . . . ?
C7 N3 C9 C8 -0.4(10) . . . . ?
C7 N3 C10 C11 88.6(10) . . . . ?
C7 N3 C10 C15 -94.8(10) . . . . ?
C8 N2 C6 C5 120.0(8) . . . . ?
C8 N2 C7 Re1 179.9(5) . . . . ?
C8 N2 C7 N3 1.7(8) . . . . ?
C9 N3 C7 Re1 -178.5(6) . . . . ?
C9 N3 C7 N2 -0.8(8) . . . . ?
C9 N3 C10 C11 -82.5(10) . . . . ?
C9 N3 C10 C15 94.1(10) . . . . ?
C10 N3 C7 Re1 9.4(12) . . . . ?
C10 N3 C7 N2 -172.8(7) . . . . ?
C10 N3 C9 C8 171.8(7) . . . . ?
C10 C11 C12 C13 -0.2(13) . . . . ?
C11 C10 C15 C14 -1.7(13) . . . . ?
C11 C10 C15 C18 174.3(8) . . . . ?
C11 C12 C13 C14 -1.0(14) . . . . ?
C11 C12 C13 C17 -178.6(9) . . . . ?
C12 C13 C14 C15 0.8(14) . . . . ?
C13 C14 C15 C10 0.5(14) . . . . ?
C13 C14 C15 C18 -175.6(9) . . . . ?
C15 C10 C11 C12 1.6(12) . . . . ?
C15 C10 C11 C16 -177.5(8) . . . . ?
C16 C11 C12 C13 178.9(8) . . . . ?
C17 C13 C14 C15 178.5(9) . . . . ?
Re1A N1A C1A C2A -179.2(6) . . . . ?
Re1A N1A C5A C4A 179.3(6) . . . . ?
Re1A N1A C5A C6A -2.4(10) . . . . ?
N1A C1A C2A C3A 0.4(13) . . . . ?
N1A C5A C6A N2A 56.6(10) . . . . ?
N2A C8A C9A N3A -1.6(10) . . . . ?
N3A C10A C11A C12A 178.9(7) . . . . ?
N3A C10A C11A C16A -1.5(11) . . . . ?
N3A C10A C15A C14A 179.9(7) . . . . ?
N3A C10A C15A C18A -3.4(12) . . . . ?
C1A N1A C5A C4A 1.5(12) . . . . ?
C1A N1A C5A C6A 179.8(7) . . . . ?
C1A C2A C3A C4A 0.2(13) . . . . ?
C2A C3A C4A C5A 0.0(13) . . . . ?
C3A C4A C5A N1A -0.9(13) . . . . ?
C3A C4A C5A C6A -179.1(8) . . . . ?
C4A C5A C6A N2A -125.1(8) . . . . ?
C5A N1A C1A C2A -1.3(12) . . . . ?
C6A N2A C7A Re1A -4.6(10) . . . . ?
C6A N2A C7A N3A 177.9(7) . . . . ?
C6A N2A C8A C9A -177.1(8) . . . . ?
C7A N2A C6A C5A -54.2(10) . . . . ?
C7A N2A C8A C9A 1.6(10) . . . . ?
C7A N3A C9A C8A 1.2(10) . . . . ?
C7A N3A C10A C11A 90.1(10) . . . . ?
C7A N3A C10A C15A -92.3(10) . . . . ?
C8A N2A C6A C5A 124.3(8) . . . . ?
C8A N2A C7A Re1A 176.7(5) . . . . ?
C8A N2A C7A N3A -0.8(9) . . . . ?
C9A N3A C7A Re1A -177.2(6) . . . . ?
C9A N3A C7A N2A -0.2(9) . . . . ?
C9A N3A C10A C11A -77.5(10) . . . . ?
C9A N3A C10A C15A 100.1(10) . . . . ?
C10A N3A C7A Re1A 13.8(12) . . . . ?
C10A N3A C7A N2A -169.2(7) . . . . ?
C10A N3A C9A C8A 170.3(7) . . . . ?
C10A C11A C12A C13A 0.8(13) . . . . ?
C11A C10A C15A C14A -2.6(12) . . . . ?
C11A C10A C15A C18A 174.0(8) . . . . ?
C11A C12A C13A C14A -1.5(14) . . . . ?
C11A C12A C13A C17A 179.8(9) . . . . ?
C12A C13A C14A C15A 0.2(14) . . . . ?
C13A C14A C15A C10A 1.8(13) . . . . ?
C13A C14A C15A C18A -174.9(9) . . . . ?
C15A C10A C11A C12A 1.4(12) . . . . ?
C15A C10A C11A C16A -179.0(8) . . . . ?
C16A C11A C12A C13A -178.8(8) . . . . ?
C17A C13A C14A C15A 178.8(9) . . . . ?
C24 C25 C26 C27 2(2) . . . . ?
C25 C24 C29 C28 0.9(15) . . . . ?
C25 C26 C27 C28 -1.4(19) . . . . ?
C26 C27 C28 C29 0.5(18) . . . . ?
C27 C28 C29 C24 -0.3(16) . . . . ?
C29 C24 C25 C26 -1.9(17) . . . . ?
C30 C24 C25 C26 176.8(11) . . . . ?
C30 C24 C29 C28 -177.8(10) . . . . ?
C24B C25B C26B C27B 0(2) . . . . ?
C25B C24B C29B C28B -0.2(17) . . . . ?
C25B C26B C27B C28B 2(2) . . . . ?
C26B C27B C28B C29B -3(2) . . . . ?
C27B C28B C29B C24B 2(2) . . . . ?
C29B C24B C25B C26B -0.8(17) . . . . ?
C30B C24B C25B C26B 177.9(12) . . . . ?
C30B C24B C29B C28B -178.9(12) . . . . ?
C24A C25A C26A C27A 0.9(19) . . . . ?
C25A C24A C29A C28A -0.1(17) . . . . ?
C25A C26A C27A C28A -1(2) . . . . ?
C26A C27A C28A C29A 0(2) . . . . ?
C27A C28A C29A C24A 0.3(19) . . . . ?
C29A C24A C25A C26A -0.5(17) . . . . ?
C30A C24A C25A C26A 178.6(12) . . . . ?
C30A C24A C29A C28A -179.2(11) . . . . ?
C24C C25C C26C C27C -0.6(16) . . . . ?
C25C C24C C29C C28C -2.8(18) . . . . ?
C25C C26C C27C C28C 2(2) . . . . ?
C26C C27C C28C C29C -4(2) . . . . ?
C27C C28C C29C C24C 5(2) . . . . ?
C29C C24C C25C C26C 0.7(14) . . . . ?
C30C C24C C25C C26C 177.7(12) . . . . ?
C30C C24C C29C C28C -179.6(13) . . . . ?
